data_7247560
loop_
_publ_author_name
'Durka, Krzysztof'
'Zuba, Adam'
'Marek-Urban, Paulina H.'
'Nowicki, Krzysztof'
'Drapa\/la, Jakub'
'Wo\'zniak, Krzysztof'
'Luli\'nski, Sergiusz'

_publ_section_title
;
 Exploring the effect of substitution patterns on the symmetry of
 hydrogen-bonded supramolecular motifs in functionalized
 benzosiloxaboroles
;
_journal_issue 45
_journal_name_full CrystEngComm
_journal_page_first 6329
_journal_page_last 6342
_journal_paper_doi 10.1039/D3CE00880K
_journal_volume 25
_journal_year 2023
_chemical_formula_moiety 'C9 H10 B F3 O2 Si'
_chemical_formula_sum 'C9 H10 B F3 O2 Si'
_chemical_formula_weight 246.07
_chemical_name_systematic
;
1,1-dimethyl-7-(trifluoromethyl)-3-hydroxybenzo[c][1,2,3]siloxaborole
;
_space_group_crystal_system tetragonal
_space_group_IT_number 88
_space_group_name_Hall '-I 4ad'
_space_group_name_H-M_alt 'I 41/a :2'
_atom_sites_solution_hydrogens mixed
_audit_creation_method SHELXL-2013
_audit_update_record
;
2023-10-01 deposited with the CCDC.	2023-10-20 downloaded from the CCDC.
;
_cell_angle_alpha 90
_cell_angle_beta 90
_cell_angle_gamma 90
_cell_formula_units_Z 16
_cell_length_a 15.8197(2)
_cell_length_b 15.8197(2)
_cell_length_c 18.3035(5)
_cell_measurement_reflns_used 5505
_cell_measurement_temperature 100(2)
_cell_measurement_theta_max 29.2350
_cell_measurement_theta_min 2.8590
_cell_volume 4580.69(15)
_computing_cell_refinement 'CrysAlisPro 1.171.39.46 (Rigaku OD, 2018)'
_computing_data_collection 'CrysAlisPro 1.171.39.46 (Rigaku OD, 2018)'
_computing_data_reduction 'CrysAlisPro 1.171.39.46 (Rigaku OD, 2018)'
_computing_structure_refinement 'SHELXL-2013 (Sheldrick, 2013)'
_diffrn_ambient_environment N~2~
_diffrn_ambient_temperature 100(2)
_diffrn_detector 'CCD plate'
_diffrn_detector_area_resol_mean 8.0013
_diffrn_detector_type Eos
_diffrn_measured_fraction_theta_full 0.994
_diffrn_measured_fraction_theta_max 0.917
_diffrn_measurement_device 'four-circle diffractometer'
_diffrn_measurement_device_type 'SuperNova, Single source at offset/far, Eos'
_diffrn_radiation_monochromator mirror
_diffrn_radiation_probe x-ray
_diffrn_radiation_type 'Mo K\a'
_diffrn_radiation_wavelength 0.71073
_diffrn_reflns_av_R_equivalents 0.0280
_diffrn_reflns_av_unetI/netI 0.0287
_diffrn_reflns_Laue_measured_fraction_full 0.994
_diffrn_reflns_Laue_measured_fraction_max 0.917
_diffrn_reflns_limit_h_max 21
_diffrn_reflns_limit_h_min -16
_diffrn_reflns_limit_k_max 20
_diffrn_reflns_limit_k_min -18
_diffrn_reflns_limit_l_max 25
_diffrn_reflns_limit_l_min -23
_diffrn_reflns_number 11457
_diffrn_reflns_point_group_measured_fraction_full 0.994
_diffrn_reflns_point_group_measured_fraction_max 0.917
_diffrn_reflns_theta_full 25.242
_diffrn_reflns_theta_max 29.480
_diffrn_reflns_theta_min 2.876
_diffrn_source 'micro-focus sealed X-ray tube'
_diffrn_source_type 'SuperNova (Mo) X-ray Source'
_exptl_absorpt_coefficient_mu 0.226
_exptl_absorpt_correction_T_max 1.000
_exptl_absorpt_correction_T_min 0.546
_exptl_absorpt_correction_type gaussian
_exptl_absorpt_process_details
;
CrysAlisPro 1.171.39.46 (Rigaku Oxford Diffraction, 2018)
Numerical absorption correction based on gaussian integration over
			a multifaceted crystal model
Empirical absorption correction using spherical harmonics,
 implemented in SCALE3 ABSPACK scaling algorithm.
;
_exptl_crystal_colour colourless
_exptl_crystal_density_diffrn 1.427
_exptl_crystal_description block
_exptl_crystal_F_000 2016
_exptl_crystal_size_max 0.269
_exptl_crystal_size_mid 0.168
_exptl_crystal_size_min 0.153
_refine_diff_density_max 0.331
_refine_diff_density_min -0.268
_refine_diff_density_rms 0.045
_refine_ls_extinction_method none
_refine_ls_goodness_of_fit_ref 1.055
_refine_ls_hydrogen_treatment mixed
_refine_ls_matrix_type full
_refine_ls_number_parameters 148
_refine_ls_number_reflns 2915
_refine_ls_number_restraints 1
_refine_ls_restrained_S_all 1.056
_refine_ls_R_factor_all 0.0446
_refine_ls_R_factor_gt 0.0370
_refine_ls_shift/su_max 0.000
_refine_ls_shift/su_mean 0.000
_refine_ls_structure_factor_coef Fsqd
_refine_ls_weighting_details 'w=1/[\s^2^(Fo^2^)+(0.0428P)^2^+3.7017P] where P=(Fo^2^+2Fc^2^)/3'
_refine_ls_weighting_scheme calc
_refine_ls_wR_factor_gt 0.0900
_refine_ls_wR_factor_ref 0.0953
_reflns_Friedel_coverage 0.000
_reflns_number_gt 2494
_reflns_number_total 2915
_reflns_threshold_expression 'I > 2\s(I)'
_cod_data_source_file d3ce00880k2.cif
_cod_data_source_block 7-CF3
_cod_depositor_comments 'Adding full bibliography for 7247541--7247563.cif.'
_cod_original_cell_volume 4580.69(17)
_cod_original_sg_symbol_H-M 'I 41/a'
_cod_database_code 7247560
_shelx_space_group_comment
;
The symmetry employed for this shelxl refinement is uniquely defined
by the following loop, which should always be used as a source of
symmetry information in preference to the above space-group names.
They are only intended as comments.
;
_oxdiff_exptl_absorpt_empirical_full_min 0.816
_oxdiff_exptl_absorpt_empirical_full_max 2.161
_oxdiff_exptl_absorpt_empirical_details
;
Empirical correction (ABSPACK) includes:
- Absorption correction using spherical harmonics
- Frame scaling
;
_shelxl_version_number 2013-4

loop_
_space_group_symop_operation_xyz
'x, y, z'
'-x+1/2, -y, z+1/2'
'-y+3/4, x+1/4, z+1/4'
'y+3/4, -x+3/4, z+3/4'
'x+1/2, y+1/2, z+1/2'
'-x+1, -y+1/2, z+1'
'-y+5/4, x+3/4, z+3/4'
'y+5/4, -x+5/4, z+5/4'
'-x, -y, -z'
'x-1/2, y, -z-1/2'
'y-3/4, -x-1/4, -z-1/4'
'-y-3/4, x-3/4, -z-3/4'
'-x+1/2, -y+1/2, -z+1/2'
'x, y+1/2, -z'
'y-1/4, -x+1/4, -z+1/4'
'-y-1/4, x-1/4, -z-1/4'

loop_
_atom_site_label
_atom_site_type_symbol
_atom_site_fract_x
_atom_site_fract_y
_atom_site_fract_z
_atom_site_U_iso_or_equiv
_atom_site_adp_type
_atom_site_occupancy
_atom_site_site_symmetry_order
_atom_site_calc_flag
_atom_site_refinement_flags_posn
_atom_site_refinement_flags_adp
_atom_site_refinement_flags_occupancy
_atom_site_disorder_assembly
_atom_site_disorder_group
C1 C 0.25942(8) 0.45444(8) 0.02070(7) 0.0183(3) Uani 1 1 d . . . . .
C2 C 0.27635(9) 0.53466(8) -0.00781(7) 0.0199(3) Uani 1 1 d . . . . .
C3 C 0.21348(9) 0.59575(9) -0.01222(8) 0.0241(3) Uani 1 1 d . . . . .
H3 H 0.2259 0.6498 -0.0320 0.029 Uiso 1 1 calc R U . . .
C4 C 0.13232(9) 0.57768(9) 0.01236(8) 0.0256(3) Uani 1 1 d . . . . .
H4 H 0.0894 0.6196 0.0094 0.031 Uiso 1 1 calc R U . . .
C5 C 0.11372(9) 0.49887(9) 0.04118(8) 0.0229(3) Uani 1 1 d . . . . .
H5 H 0.0582 0.4869 0.0581 0.027 Uiso 1 1 calc R U . . .
C6 C 0.17646(8) 0.43709(8) 0.04535(7) 0.0191(3) Uani 1 1 d . . . . .
C7 C 0.36340(11) 0.30403(10) -0.04785(9) 0.0316(4) Uani 1 1 d . . . . .
H7A H 0.3177 0.3002 -0.0838 0.047 Uiso 1 1 calc R U . . .
H7B H 0.3837 0.2471 -0.0361 0.047 Uiso 1 1 calc R U . . .
H7C H 0.4099 0.3375 -0.0681 0.047 Uiso 1 1 calc R U . . .
C8 C 0.40519(9) 0.36446(10) 0.10761(9) 0.0303(3) Uani 1 1 d . . . . .
H8A H 0.3812 0.3927 0.1505 0.045 Uiso 1 1 calc R U . . .
H8B H 0.4529 0.3976 0.0890 0.045 Uiso 1 1 calc R U . . .
H8C H 0.4248 0.3079 0.1214 0.045 Uiso 1 1 calc R U . . .
C9 C 0.36400(9) 0.55508(9) -0.03292(8) 0.0251(3) Uani 1 1 d . . . . .
B1 B 0.16893(10) 0.34455(10) 0.07452(9) 0.0207(3) Uani 1 1 d . . . . .
O1 O 0.09606(6) 0.31037(6) 0.10109(6) 0.0275(2) Uani 1 1 d D . . . .
O2 O 0.24233(6) 0.29910(6) 0.07027(6) 0.0219(2) Uani 1 1 d . . . . .
Si1 Si 0.32357(2) 0.35538(2) 0.03605(2) 0.01953(12) Uani 1 1 d . . . . .
F1 F 0.39262(7) 0.50026(6) -0.08252(7) 0.0473(3) Uani 1 1 d . . . . .
F2 F 0.41969(6) 0.55370(9) 0.02193(6) 0.0557(4) Uani 1 1 d . . . . .
F3 F 0.37114(6) 0.63131(6) -0.06367(6) 0.0351(2) Uani 1 1 d . . . . .
H1 H 0.1003(14) 0.2620(8) 0.1164(12) 0.053 Uiso 1 1 d D U . . .

loop_
_atom_site_aniso_label
_atom_site_aniso_U_11
_atom_site_aniso_U_22
_atom_site_aniso_U_33
_atom_site_aniso_U_23
_atom_site_aniso_U_13
_atom_site_aniso_U_12
C1 0.0196(6) 0.0188(6) 0.0165(6) -0.0006(5) 0.0001(5) -0.0012(5)
C2 0.0225(7) 0.0204(6) 0.0167(6) 0.0007(5) 0.0010(5) -0.0027(5)
C3 0.0300(7) 0.0194(7) 0.0230(7) 0.0042(5) 0.0008(6) -0.0002(5)
C4 0.0261(7) 0.0244(7) 0.0264(7) 0.0022(6) -0.0012(6) 0.0067(6)
C5 0.0196(6) 0.0256(7) 0.0235(7) 0.0005(5) 0.0010(5) 0.0012(5)
C6 0.0190(6) 0.0203(6) 0.0182(6) -0.0018(5) 0.0010(5) -0.0014(5)
C7 0.0377(9) 0.0266(8) 0.0305(8) -0.0002(6) 0.0109(7) 0.0065(6)
C8 0.0217(7) 0.0342(8) 0.0350(9) 0.0046(7) -0.0016(6) -0.0004(6)
C9 0.0264(7) 0.0229(7) 0.0259(8) 0.0058(6) 0.0016(6) -0.0041(6)
B1 0.0208(7) 0.0208(7) 0.0204(7) -0.0022(6) 0.0018(6) -0.0028(6)
O1 0.0242(5) 0.0247(5) 0.0338(6) -0.0015(4) 0.0065(4) -0.0078(4)
O2 0.0217(5) 0.0168(5) 0.0273(5) 0.0018(4) 0.0041(4) -0.0005(4)
Si1 0.01790(19) 0.01807(19) 0.0226(2) 0.00113(14) 0.00390(14) 0.00064(13)
F1 0.0431(6) 0.0303(5) 0.0685(8) -0.0089(5) 0.0332(5) -0.0073(4)
F2 0.0281(5) 0.0954(9) 0.0436(7) 0.0322(6) -0.0109(5) -0.0218(6)
F3 0.0353(5) 0.0248(5) 0.0451(6) 0.0094(4) 0.0086(4) -0.0076(4)

loop_
_atom_type_symbol
_atom_type_description
_atom_type_scat_dispersion_real
_atom_type_scat_dispersion_imag
_atom_type_scat_source
C C 0.0033 0.0016 'International Tables Vol C Tables 4.2.6.8 and 6.1.1.4'
H H 0.0000 0.0000 'International Tables Vol C Tables 4.2.6.8 and 6.1.1.4'
B B 0.0013 0.0007 'International Tables Vol C Tables 4.2.6.8 and 6.1.1.4'
O O 0.0106 0.0060 'International Tables Vol C Tables 4.2.6.8 and 6.1.1.4'
Si Si 0.0817 0.0704 'International Tables Vol C Tables 4.2.6.8 and 6.1.1.4'
F F 0.0171 0.0103 'International Tables Vol C Tables 4.2.6.8 and 6.1.1.4'

loop_
_exptl_crystal_face_index_h
_exptl_crystal_face_index_k
_exptl_crystal_face_index_l
_exptl_crystal_face_perp_dist
-2 0 -5 0.0984
-2 -4 5 0.0425
-3 -5 1 0.0469
-2 5 2 0.0198
18 3 16 0.1556
5 -1 -4 0.0973
4 5 -3 0.0984

loop_
_geom_angle_atom_site_label_1
_geom_angle_atom_site_label_2
_geom_angle_atom_site_label_3
_geom_angle
_geom_angle_site_symmetry_1
_geom_angle_site_symmetry_3
_geom_angle_publ_flag
C2 C1 C6 118.22(12) . . ?
C2 C1 Si1 134.91(10) . . ?
C6 C1 Si1 106.87(9) . . ?
C3 C2 C1 121.06(13) . . ?
C3 C2 C9 119.71(12) . . ?
C1 C2 C9 119.23(12) . . ?
C2 C3 C4 119.97(13) . . ?
C2 C3 H3 120.0 . . ?
C4 C3 H3 120.0 . . ?
C5 C4 C3 120.29(13) . . ?
C5 C4 H4 119.9 . . ?
C3 C4 H4 119.9 . . ?
C4 C5 C6 120.01(13) . . ?
C4 C5 H5 120.0 . . ?
C6 C5 H5 120.0 . . ?
C5 C6 C1 120.44(12) . . ?
C5 C6 B1 128.36(12) . . ?
C1 C6 B1 111.19(11) . . ?
Si1 C7 H7A 109.5 . . ?
Si1 C7 H7B 109.5 . . ?
H7A C7 H7B 109.5 . . ?
Si1 C7 H7C 109.5 . . ?
H7A C7 H7C 109.5 . . ?
H7B C7 H7C 109.5 . . ?
Si1 C8 H8A 109.5 . . ?
Si1 C8 H8B 109.5 . . ?
H8A C8 H8B 109.5 . . ?
Si1 C8 H8C 109.5 . . ?
H8A C8 H8C 109.5 . . ?
H8B C8 H8C 109.5 . . ?
F1 C9 F3 105.75(12) . . ?
F1 C9 F2 106.07(13) . . ?
F3 C9 F2 106.00(12) . . ?
F1 C9 C2 112.53(12) . . ?
F3 C9 C2 113.76(12) . . ?
F2 C9 C2 112.13(12) . . ?
O1 B1 O2 121.99(13) . . ?
O1 B1 C6 123.92(13) . . ?
O2 B1 C6 114.09(12) . . ?
B1 O1 H1 115.0(16) . . ?
B1 O2 Si1 113.02(9) . . ?
O2 Si1 C8 108.13(6) . . ?
O2 Si1 C7 109.69(7) . . ?
C8 Si1 C7 112.68(8) . . ?
O2 Si1 C1 94.82(5) . . ?
C8 Si1 C1 114.66(7) . . ?
C7 Si1 C1 115.12(7) . . ?

loop_
_geom_bond_atom_site_label_1
_geom_bond_atom_site_label_2
_geom_bond_distance
_geom_bond_site_symmetry_2
_geom_bond_publ_flag
C1 C2 1.3982(18) . ?
C1 C6 1.4146(18) . ?
C1 Si1 1.8880(14) . ?
C2 C3 1.3891(19) . ?
C2 C9 1.4960(19) . ?
C3 C4 1.390(2) . ?
C3 H3 0.9500 . ?
C4 C5 1.385(2) . ?
C4 H4 0.9500 . ?
C5 C6 1.3950(19) . ?
C5 H5 0.9500 . ?
C6 B1 1.563(2) . ?
C7 Si1 1.8480(16) . ?
C7 H7A 0.9800 . ?
C7 H7B 0.9800 . ?
C7 H7C 0.9800 . ?
C8 Si1 1.8450(16) . ?
C8 H8A 0.9800 . ?
C8 H8B 0.9800 . ?
C8 H8C 0.9800 . ?
C9 F1 1.3346(18) . ?
C9 F3 1.3355(16) . ?
C9 F2 1.3360(18) . ?
B1 O1 1.3629(18) . ?
B1 O2 1.3681(18) . ?
O1 H1 0.817(9) . ?
O2 Si1 1.6842(10) . ?

loop_
_geom_hbond_atom_site_label_D
_geom_hbond_atom_site_label_H
_geom_hbond_atom_site_label_A
_geom_hbond_distance_DH
_geom_hbond_distance_HA
_geom_hbond_distance_DA
_geom_hbond_angle_DHA
_geom_hbond_site_symmetry_A
O1 H1 O1 0.817(9) 1.918(13) 2.6850(15) 156(2) 15

loop_
_exptl_oxdiff_crystal_face_indexfrac_h
_exptl_oxdiff_crystal_face_indexfrac_k
_exptl_oxdiff_crystal_face_indexfrac_l
_exptl_oxdiff_crystal_face_x
_exptl_oxdiff_crystal_face_y
_exptl_oxdiff_crystal_face_z
-1.9978 -0.0033 -5.0048 0.0782 0.1985 -0.0104
-1.9995 -3.9945 5.0013 -0.0479 -0.1168 0.2485
-2.9989 -4.9969 0.9972 -0.0341 0.0500 0.2571
-1.9951 5.0001 2.0038 0.2056 -0.1208 -0.0860
17.9807 3.0073 16.0205 -0.5756 -0.7637 -0.3740
4.9935 -1.0036 -4.0023 -0.1975 0.1200 -0.1509
3.9977 4.9952 -2.9985 0.0020 0.0154 -0.3092
